data_7219092
loop_
_publ_author_name
'Yang, Jian'
'Xie, Gui-Dan'
'Chen, Xue-Fei'
'Wu, Duo'
'Lin, Xiao-Ming'
'Zhang, Gang'
'Cai, Yue-Peng'

_publ_section_title
;
 A series of variable coordination polymers based on flexible aromatic
 carboxylates
;
_journal_issue 6
_journal_name_full CrystEngComm
_journal_page_first 1326
_journal_paper_doi 10.1039/C4CE01994F
_journal_volume 17
_journal_year 2015
_chemical_formula_moiety 'C45 H33 Eu N6 O6'
_chemical_formula_sum 'C45 H33 Eu N6 O6'
_chemical_formula_weight 905.73
_chemical_name_systematic
; 
 ? 
;
_space_group_IT_number 14
_symmetry_cell_setting monoclinic
_symmetry_space_group_name_Hall '-P 2ybc'
_symmetry_space_group_name_H-M 'P 1 21/c 1'
_atom_sites_solution_hydrogens geom
_atom_sites_solution_primary direct
_atom_sites_solution_secondary difmap
_audit_creation_method SHELXL-97
_audit_update_record
;
2014-09-28 deposited with the CCDC.
2014-12-12 downloaded from the CCDC.
;
_cell_angle_alpha 90.00
_cell_angle_beta 93.148(3)
_cell_angle_gamma 90.00
_cell_formula_units_Z 4
_cell_length_a 17.931(4)
_cell_length_b 8.4694(19)
_cell_length_c 26.347(6)
_cell_measurement_reflns_used 4281
_cell_measurement_temperature 296(2)
_cell_measurement_theta_max 24.16
_cell_measurement_theta_min 2.28
_cell_volume 3995.1(16)
_computing_structure_refinement 'SHELXL-97 (Sheldrick, 2008)'
_computing_structure_solution 'SHELXS-97 (Sheldrick, 2008)'
_diffrn_ambient_temperature 296(2)
_diffrn_measured_fraction_theta_full 0.991
_diffrn_measured_fraction_theta_max 0.991
_diffrn_measurement_device_type 'Bruker APEX-II CCD'
_diffrn_measurement_method '\f and \w scans'
_diffrn_radiation_monochromator graphite
_diffrn_radiation_source 'fine-focus sealed tube'
_diffrn_radiation_type MoK\a
_diffrn_radiation_wavelength 0.71073
_diffrn_reflns_av_R_equivalents 0.0499
_diffrn_reflns_av_sigmaI/netI 0.0662
_diffrn_reflns_limit_h_max 22
_diffrn_reflns_limit_h_min -21
_diffrn_reflns_limit_k_max 9
_diffrn_reflns_limit_k_min -10
_diffrn_reflns_limit_l_max 31
_diffrn_reflns_limit_l_min -33
_diffrn_reflns_number 21618
_diffrn_reflns_theta_full 26.47
_diffrn_reflns_theta_max 26.47
_diffrn_reflns_theta_min 1.55
_exptl_absorpt_coefficient_mu 1.627
_exptl_absorpt_correction_T_max 0.8542
_exptl_absorpt_correction_T_min 0.7367
_exptl_absorpt_correction_type multi-scan
_exptl_crystal_colour colorless
_exptl_crystal_density_diffrn 1.506
_exptl_crystal_density_method 'not measured'
_exptl_crystal_description block
_exptl_crystal_F_000 1824
_exptl_crystal_size_max 0.20
_exptl_crystal_size_mid 0.10
_exptl_crystal_size_min 0.10
_refine_diff_density_max 1.867
_refine_diff_density_min -1.020
_refine_diff_density_rms 0.137
_refine_ls_extinction_method none
_refine_ls_goodness_of_fit_ref 1.057
_refine_ls_hydrogen_treatment mixed
_refine_ls_matrix_type full
_refine_ls_number_parameters 487
_refine_ls_number_reflns 8172
_refine_ls_number_restraints 71
_refine_ls_restrained_S_all 1.070
_refine_ls_R_factor_all 0.0831
_refine_ls_R_factor_gt 0.0559
_refine_ls_shift/su_max 0.002
_refine_ls_shift/su_mean 0.000
_refine_ls_structure_factor_coef Fsqd
_refine_ls_weighting_details 'calc w=1/[\s^2^(Fo^2^)+(0.0787P)^2^+9.7215P] where P=(Fo^2^+2Fc^2^)/3'
_refine_ls_weighting_scheme calc
_refine_ls_wR_factor_gt 0.1463
_refine_ls_wR_factor_ref 0.1629
_reflns_number_gt 5801
_reflns_number_total 8172
_reflns_threshold_expression >2sigma(I)
_cod_data_source_file c4ce01994f2.cif
_cod_data_source_block 6
_cod_depositor_comments
;
The following automatic conversions were performed:

'_symmetry_cell_setting' value 'Monoclinic' changed to 'monoclinic'
according to
/usr/data/users/saulius/crontab/automatic-downloads/rss-feeds/RSC/lib/dictionaries/cif_core.dic
dictionary named 'cif_core.dic' version 2.4.2 from 2011-04-26.

Automatic conversion script
Id: cif_fix_values 2935 2014-11-11 08:27:57Z andrius 

 Adding full bibliography for 7219087--7219092.cif.
;
_cod_original_cell_volume 3995.0(16)
_cod_original_sg_symbol_H-M 'P2(1)/c  '
_cod_database_code 7219092

loop_
_symmetry_equiv_pos_as_xyz
'x, y, z'
'-x, y+1/2, -z+1/2'
'-x, -y, -z'
'x, -y-1/2, z-1/2'

loop_
_atom_site_label
_atom_site_type_symbol
_atom_site_fract_x
_atom_site_fract_y
_atom_site_fract_z
_atom_site_U_iso_or_equiv
_atom_site_adp_type
_atom_site_occupancy
_atom_site_symmetry_multiplicity
_atom_site_calc_flag
_atom_site_refinement_flags
C1 C 0.6182(4) -0.2690(9) 0.7250(2) 0.0397(17) Uani 1 1 d .
C2 C 0.6718(4) -0.3475(9) 0.6920(2) 0.0394(16) Uani 1 1 d .
C3 C 0.7476(4) -0.3206(11) 0.7008(3) 0.057(2) Uani 1 1 d .
H3A H 0.7643 -0.2495 0.7258 0.068 Uiso 1 1 calc R
C4 C 0.7986(4) -0.3992(13) 0.6724(3) 0.066(3) Uani 1 1 d .
H4A H 0.8495 -0.3828 0.6791 0.079 Uiso 1 1 calc R
C5 C 0.7748(5) -0.5014(11) 0.6343(3) 0.062(3) Uani 1 1 d .
C6 C 0.6986(4) -0.5252(11) 0.6245(3) 0.060(2) Uani 1 1 d .
H6A H 0.6822 -0.5930 0.5984 0.072 Uiso 1 1 calc R
C7 C 0.6469(4) -0.4490(11) 0.6531(3) 0.055(2) Uani 1 1 d .
H7A H 0.5960 -0.4655 0.6464 0.065 Uiso 1 1 calc R
C8 C 0.8269(5) -0.5910(16) 0.6016(4) 0.085(3) Uani 1 1 d .
H8A H 0.8063 -0.6953 0.5949 0.102 Uiso 1 1 calc R
H8B H 0.8289 -0.5370 0.5692 0.102 Uiso 1 1 calc R
C9 C 0.9644(7) -0.5396(15) 0.6086(6) 0.100(4) Uani 1 1 d .
H9A H 0.9646 -0.4653 0.5826 0.120 Uiso 1 1 calc R
C10 C 1.0015(4) -0.6936(10) 0.6671(3) 0.088(3) Uani 1 1 d G
C11 C 1.0418(4) -0.7872(14) 0.7022(4) 0.114(5) Uani 1 1 d G
H11A H 1.0935 -0.7771 0.7062 0.137 Uiso 1 1 calc R
C12 C 1.0049(8) -0.8957(13) 0.7315(3) 0.153(7) Uani 1 1 d G
H12A H 1.0319 -0.9583 0.7550 0.184 Uiso 1 1 calc R
C13 C 0.9277(8) -0.9106(12) 0.7256(3) 0.168(8) Uani 1 1 d G
H13A H 0.9031 -0.9832 0.7452 0.201 Uiso 1 1 calc R
C14 C 0.8874(4) -0.8171(13) 0.6905(3) 0.134(6) Uani 1 1 d G
H14A H 0.8358 -0.8271 0.6866 0.160 Uiso 1 1 calc R
C15 C 0.9243(4) -0.7086(10) 0.6613(2) 0.079(3) Uani 1 1 d G
C16 C 0.5262(4) 0.3508(10) 1.1550(2) 0.0403(17) Uani 1 1 d .
C17 C 0.5496(4) 0.3550(9) 1.1011(2) 0.0409(17) Uani 1 1 d .
C18 C 0.5902(6) 0.4815(11) 1.0842(3) 0.069(3) Uani 1 1 d .
H18A H 0.6030 0.5635 1.1065 0.083 Uiso 1 1 calc R
C19 C 0.6125(6) 0.4889(11) 1.0344(3) 0.071(3) Uani 1 1 d .
H19A H 0.6413 0.5731 1.0241 0.085 Uiso 1 1 calc R
C20 C 0.5915(4) 0.3700(9) 1.0004(2) 0.0465(19) Uani 1 1 d .
C21 C 0.5489(4) 0.2462(9) 1.0168(2) 0.0460(19) Uani 1 1 d .
H21A H 0.5334 0.1673 0.9941 0.055 Uiso 1 1 calc R
C22 C 0.5291(4) 0.2386(9) 1.0670(2) 0.0435(17) Uani 1 1 d .
H22A H 0.5015 0.1530 1.0776 0.052 Uiso 1 1 calc R
C23 C 0.6143(5) 0.3858(10) 0.9458(2) 0.052(2) Uani 1 1 d .
H23A H 0.5823 0.4632 0.9283 0.062 Uiso 1 1 calc R
H23B H 0.6652 0.4247 0.9460 0.062 Uiso 1 1 calc R
C24 C 0.5649(4) 0.2100(9) 0.8752(2) 0.0414(17) Uani 1 1 d .
H24A H 0.5316 0.2837 0.8609 0.050 Uiso 1 1 calc R
C25 C 0.6504(3) 0.1039(5) 0.92676(17) 0.0459(18) Uani 1 1 d G
C26 C 0.7046(3) 0.0599(7) 0.96379(17) 0.074(3) Uani 1 1 d G
H26A H 0.7193 0.1301 0.9896 0.089 Uiso 1 1 calc R
C27 C 0.7370(3) -0.0890(8) 0.9623(2) 0.087(3) Uani 1 1 d G
H27A H 0.7733 -0.1184 0.9870 0.105 Uiso 1 1 calc R
C28 C 0.7152(3) -0.1940(6) 0.9237(2) 0.078(3) Uani 1 1 d G
H28A H 0.7368 -0.2936 0.9227 0.093 Uiso 1 1 calc R
C29 C 0.6609(3) -0.1500(6) 0.88667(18) 0.056(2) Uani 1 1 d G
H29A H 0.6463 -0.2202 0.8609 0.068 Uiso 1 1 calc R
C30 C 0.6285(2) -0.0011(6) 0.88820(15) 0.0423(19) Uani 1 1 d G
C31 C 0.6358(4) 0.2988(10) 0.7717(2) 0.0391(17) Uani 1 1 d .
C32 C 0.7110(4) 0.3149(10) 0.7990(3) 0.0470(19) Uani 1 1 d .
C33 C 0.7544(4) 0.1823(12) 0.8081(4) 0.067(3) Uani 1 1 d .
H33A H 0.7369 0.0839 0.7973 0.080 Uiso 1 1 calc R
C34 C 0.8236(5) 0.1955(15) 0.8332(5) 0.093(4) Uani 1 1 d .
H34A H 0.8533 0.1064 0.8386 0.111 Uiso 1 1 calc R
C35 C 0.8492(5) 0.3437(15) 0.8505(4) 0.083(3) Uani 1 1 d .
C36 C 0.8051(5) 0.4748(13) 0.8427(4) 0.071(3) Uani 1 1 d .
H36A H 0.8214 0.5729 0.8547 0.085 Uiso 1 1 calc R
C37 C 0.7359(4) 0.4598(11) 0.8169(3) 0.055(2) Uani 1 1 d .
H37A H 0.7059 0.5485 0.8115 0.065 Uiso 1 1 calc R
C38 C 0.9267(5) 0.3540(17) 0.8769(4) 0.104(4) Uani 1 1 d D
H38A H 0.9590 0.2727 0.8643 0.125 Uiso 1 1 calc R
H38B H 0.9489 0.4563 0.8710 0.125 Uiso 1 1 calc R
C41 C 0.8873(5) 0.3919(9) 1.0071(4) 0.140(4) Uani 1 1 d GDU
C42 C 0.8770(6) 0.4882(13) 1.0488(3) 0.137(5) Uani 1 1 d GDU
H42A H 0.8617 0.4444 1.0789 0.164 Uiso 1 1 calc R
C43 C 0.8894(5) 0.6497(12) 1.0456(3) 0.113(4) Uani 1 1 d GDU
H43A H 0.8825 0.7141 1.0735 0.135 Uiso 1 1 calc R
C44 C 0.9122(5) 0.7151(9) 1.0006(4) 0.147(7) Uani 1 1 d GD
H44A H 0.9205 0.8232 0.9984 0.176 Uiso 1 1 calc R
C45 C 0.9226(5) 0.6189(13) 0.9588(3) 0.155(7) Uani 1 1 d GD
H45A H 0.9378 0.6626 0.9287 0.186 Uiso 1 1 calc R
C46 C 0.9101(4) 0.4573(12) 0.9621(3) 0.103(4) Uani 1 1 d GDU
N1 N 0.9016(4) -0.6077(11) 0.6233(3) 0.070(2) Uani 1 1 d .
N2 N 1.0252(5) -0.5862(15) 0.6337(5) 0.107(3) Uani 1 1 d .
N3 N 0.6095(3) 0.2372(7) 0.91770(18) 0.0411(14) Uani 1 1 d .
N4 N 0.5743(3) 0.0675(8) 0.85654(19) 0.0414(15) Uani 1 1 d .
O1 O 0.6410(3) -0.1743(6) 0.75826(17) 0.0443(12) Uani 1 1 d .
O2 O 0.5472(2) -0.2964(6) 0.71762(15) 0.0367(11) Uani 1 1 d .
O3 O 0.5274(3) 0.4785(6) 1.17870(16) 0.0465(13) Uani 1 1 d .
O4 O 0.5056(3) 0.2198(6) 1.17199(16) 0.0455(13) Uani 1 1 d .
O5 O 0.6162(3) 0.1642(7) 0.75717(18) 0.0500(13) Uani 1 1 d .
O6 O 0.5971(3) 0.4201(7) 0.76612(17) 0.0451(12) Uani 1 1 d .
Eu2 Eu 0.524843(17) -0.03081(4) 0.767276(10) 0.03240(13) Uani 1 1 d .
C40 C 0.9022(7) 0.1969(16) 0.9541(4) 0.125(5) Uani 1 1 d D
H40A H 0.9026 0.0980 0.9387 0.150 Uiso 1 1 calc R
N5 N 0.9169(5) 0.3322(14) 0.9285(4) 0.121(4) Uani 1 1 d D
N6 N 0.8873(7) 0.2164(15) 1.0026(4) 0.147(5) Uani 1 1 d DU

loop_
_atom_site_aniso_label
_atom_site_aniso_U_11
_atom_site_aniso_U_22
_atom_site_aniso_U_33
_atom_site_aniso_U_23
_atom_site_aniso_U_13
_atom_site_aniso_U_12
C1 0.036(4) 0.052(5) 0.032(3) 0.008(3) 0.000(3) 0.002(3)
C2 0.034(4) 0.054(5) 0.031(3) -0.004(3) 0.003(3) -0.004(3)
C3 0.042(4) 0.071(6) 0.058(5) -0.025(4) 0.006(3) -0.007(4)
C4 0.029(4) 0.110(8) 0.061(5) -0.025(5) 0.007(3) -0.005(4)
C5 0.053(5) 0.087(8) 0.048(5) -0.021(4) 0.007(4) 0.007(4)
C6 0.048(5) 0.087(7) 0.047(4) -0.028(4) 0.010(4) -0.007(4)
C7 0.037(4) 0.081(7) 0.046(4) -0.013(4) 0.009(3) -0.009(4)
C8 0.062(6) 0.132(10) 0.063(6) -0.033(6) 0.015(5) 0.015(6)
C9 0.083(9) 0.088(9) 0.136(11) -0.010(8) 0.052(8) 0.001(7)
C10 0.070(7) 0.108(10) 0.085(8) -0.023(7) 0.007(6) 0.019(7)
C11 0.104(10) 0.140(14) 0.097(9) -0.042(9) 0.002(8) 0.032(10)
C12 0.161(16) 0.21(2) 0.088(10) 0.019(12) 0.000(11) 0.061(17)
C13 0.22(2) 0.190(19) 0.098(11) 0.060(12) 0.027(13) 0.052(18)
C14 0.150(13) 0.174(16) 0.080(8) 0.017(10) 0.035(9) -0.016(12)
C15 0.079(7) 0.110(9) 0.051(5) -0.027(6) 0.023(5) -0.004(6)
C16 0.045(4) 0.055(5) 0.021(3) 0.002(3) -0.002(3) -0.006(3)
C17 0.050(4) 0.054(5) 0.019(3) -0.004(3) 0.006(3) -0.009(3)
C18 0.105(7) 0.076(7) 0.028(4) -0.020(4) 0.020(4) -0.052(6)
C19 0.108(7) 0.079(7) 0.028(4) -0.008(4) 0.020(4) -0.053(6)
C20 0.067(5) 0.057(5) 0.016(3) -0.004(3) 0.006(3) -0.022(4)
C21 0.058(4) 0.058(5) 0.022(3) -0.004(3) 0.005(3) -0.018(4)
C22 0.055(4) 0.048(5) 0.029(3) -0.002(3) 0.007(3) -0.014(4)
C23 0.078(5) 0.059(6) 0.018(3) -0.004(3) 0.006(3) -0.019(4)
C24 0.052(4) 0.055(5) 0.017(3) -0.001(3) 0.003(3) -0.010(4)
C25 0.048(4) 0.062(5) 0.027(3) 0.001(3) -0.001(3) -0.014(4)
C26 0.071(6) 0.097(9) 0.051(5) -0.009(5) -0.029(4) -0.011(6)
C27 0.080(7) 0.102(9) 0.076(7) 0.002(6) -0.028(5) 0.019(7)
C28 0.065(6) 0.090(8) 0.075(6) -0.003(6) -0.018(5) 0.017(5)
C29 0.062(5) 0.063(6) 0.044(4) 0.002(4) 0.000(4) 0.001(4)
C30 0.041(4) 0.060(6) 0.026(3) 0.001(3) 0.003(3) -0.006(3)
C31 0.031(4) 0.060(6) 0.027(3) 0.005(3) 0.009(3) -0.001(3)
C32 0.034(4) 0.058(6) 0.049(4) 0.018(4) 0.004(3) -0.003(4)
C33 0.038(4) 0.069(7) 0.092(7) 0.024(5) -0.004(4) 0.003(4)
C34 0.037(5) 0.100(9) 0.140(10) 0.049(8) -0.010(5) 0.005(5)
C35 0.034(5) 0.110(9) 0.102(8) 0.047(7) -0.011(5) -0.020(5)
C36 0.045(5) 0.087(7) 0.079(6) 0.022(5) -0.014(4) -0.015(5)
C37 0.036(4) 0.076(6) 0.051(4) 0.012(4) -0.004(3) 0.001(4)
C38 0.055(6) 0.138(12) 0.115(9) 0.055(9) -0.025(6) -0.014(6)
C41 0.158(9) 0.166(10) 0.098(7) -0.004(8) 0.027(7) -0.049(9)
C42 0.159(10) 0.155(10) 0.095(8) 0.000(8) 0.010(8) -0.055(8)
C43 0.130(9) 0.099(9) 0.104(8) -0.003(7) -0.034(7) -0.032(7)
C44 0.178(15) 0.179(17) 0.074(8) -0.014(10) -0.077(10) 0.011(12)
C45 0.156(14) 0.156(16) 0.145(14) 0.087(13) -0.076(11) -0.018(12)
C46 0.088(7) 0.120(9) 0.096(8) 0.009(7) -0.051(6) -0.042(7)
N1 0.061(5) 0.100(7) 0.052(4) -0.014(4) 0.018(3) 0.012(4)
N2 0.062(6) 0.116(9) 0.146(10) -0.017(8) 0.024(6) 0.002(6)
N3 0.054(4) 0.047(4) 0.022(2) -0.001(2) 0.001(2) -0.010(3)
N4 0.049(3) 0.050(4) 0.024(3) -0.001(3) -0.003(2) -0.006(3)
O1 0.040(3) 0.054(3) 0.038(3) -0.009(2) 0.001(2) 0.002(2)
O2 0.032(2) 0.053(3) 0.026(2) 0.006(2) 0.0030(18) -0.002(2)
O3 0.070(3) 0.048(3) 0.023(2) -0.002(2) 0.007(2) -0.002(3)
O4 0.053(3) 0.058(4) 0.025(2) 0.007(2) 0.002(2) -0.012(3)
O5 0.050(3) 0.053(4) 0.047(3) 0.003(3) 0.003(2) -0.006(3)
O6 0.037(3) 0.057(4) 0.040(3) 0.003(2) -0.010(2) 0.003(2)
Eu2 0.0366(2) 0.0422(2) 0.01826(17) -0.00079(14) 0.00106(12) -0.00013(15)
C40 0.135(12) 0.143(14) 0.099(10) -0.001(9) 0.017(9) -0.072(10)
N5 0.088(7) 0.180(13) 0.089(7) 0.021(8) -0.041(6) -0.058(7)
N6 0.157(9) 0.195(11) 0.090(6) 0.026(8) 0.007(7) -0.078(9)

loop_
_atom_type_symbol
_atom_type_description
_atom_type_scat_dispersion_real
_atom_type_scat_dispersion_imag
_atom_type_scat_source
C C 0.0033 0.0016 'International Tables Vol C Tables 4.2.6.8 and 6.1.1.4'
H H 0.0000 0.0000 'International Tables Vol C Tables 4.2.6.8 and 6.1.1.4'
N N 0.0061 0.0033 'International Tables Vol C Tables 4.2.6.8 and 6.1.1.4'
O O 0.0106 0.0060 'International Tables Vol C Tables 4.2.6.8 and 6.1.1.4'
Eu Eu -0.1578 3.6682 'International Tables Vol C Tables 4.2.6.8 and 6.1.1.4'

loop_
_geom_angle_atom_site_label_1
_geom_angle_atom_site_label_2
_geom_angle_atom_site_label_3
_geom_angle
_geom_angle_site_symmetry_1
_geom_angle_site_symmetry_3
O1 C1 O2 120.2(6) . .
O1 C1 C2 120.3(6) . .
O2 C1 C2 119.5(6) . .
O1 C1 Eu2 56.6(4) . .
O2 C1 Eu2 66.2(4) . .
C2 C1 Eu2 160.9(5) . .
C3 C2 C7 119.9(7) . .
C3 C2 C1 119.2(6) . .
C7 C2 C1 121.0(6) . .
C4 C3 C2 120.1(7) . .
C4 C3 H3A 119.9 . .
C2 C3 H3A 119.9 . .
C5 C4 C3 120.6(7) . .
C5 C4 H4A 119.7 . .
C3 C4 H4A 119.7 . .
C4 C5 C6 119.3(7) . .
C4 C5 C8 123.8(8) . .
C6 C5 C8 116.9(8) . .
C7 C6 C5 120.7(7) . .
C7 C6 H6A 119.6 . .
C5 C6 H6A 119.6 . .
C6 C7 C2 119.3(7) . .
C6 C7 H7A 120.3 . .
C2 C7 H7A 120.3 . .
N1 C8 C5 114.4(7) . .
N1 C8 H8A 108.6 . .
C5 C8 H8A 108.6 . .
N1 C8 H8B 108.6 . .
C5 C8 H8B 108.6 . .
H8A C8 H8B 107.6 . .
N2 C9 N1 114.5(13) . .
N2 C9 H9A 122.7 . .
N1 C9 H9A 122.7 . .
N2 C10 C11 130.4(8) . .
N2 C10 C15 109.6(8) . .
C11 C10 C15 120.0 . .
C10 C11 C12 120.0 . .
C10 C11 H11A 120.0 . .
C12 C11 H11A 120.0 . .
C11 C12 C13 120.0 . .
C11 C12 H12A 120.0 . .
C13 C12 H12A 120.0 . .
C14 C13 C12 120.0 . .
C14 C13 H13A 120.0 . .
C12 C13 H13A 120.0 . .
C13 C14 C15 120.0 . .
C13 C14 H14A 120.0 . .
C15 C14 H14A 120.0 . .
N1 C15 C14 133.6(7) . .
N1 C15 C10 106.3(7) . .
C14 C15 C10 120.0 . .
O3 C16 O4 125.6(6) . .
O3 C16 C17 117.0(7) . .
O4 C16 C17 117.4(7) . .
C22 C17 C18 118.3(6) . .
C22 C17 C16 121.6(7) . .
C18 C17 C16 120.1(6) . .
C17 C18 C19 121.4(7) . .
C17 C18 H18A 119.3 . .
C19 C18 H18A 119.3 . .
C20 C19 C18 119.7(7) . .
C20 C19 H19A 120.2 . .
C18 C19 H19A 120.2 . .
C21 C20 C19 119.0(6) . .
C21 C20 C23 122.9(6) . .
C19 C20 C23 118.0(7) . .
C20 C21 C22 120.5(7) . .
C20 C21 H21A 119.8 . .
C22 C21 H21A 119.8 . .
C17 C22 C21 121.1(7) . .
C17 C22 H22A 119.4 . .
C21 C22 H22A 119.4 . .
N3 C23 C20 113.1(6) . .
N3 C23 H23A 109.0 . .
C20 C23 H23A 109.0 . .
N3 C23 H23B 109.0 . .
C20 C23 H23B 109.0 . .
H23A C23 H23B 107.8 . .
N4 C24 N3 112.5(7) . .
N4 C24 H24A 123.8 . .
N3 C24 H24A 123.8 . .
N3 C25 C26 134.0(4) . .
N3 C25 C30 106.0(4) . .
C26 C25 C30 120.0 . .
C27 C26 C25 120.0 . .
C27 C26 H26A 120.0 . .
C25 C26 H26A 120.0 . .
C26 C27 C28 120.0 . .
C26 C27 H27A 120.0 . .
C28 C27 H27A 120.0 . .
C29 C28 C27 120.0 . .
C29 C28 H28A 120.0 . .
C27 C28 H28A 120.0 . .
C28 C29 C30 120.0 . .
C28 C29 H29A 120.0 . .
C30 C29 H29A 120.0 . .
N4 C30 C29 130.4(4) . .
N4 C30 C25 109.6(4) . .
C29 C30 C25 120.0 . .
O6 C31 O5 124.9(7) . .
O6 C31 C32 117.6(7) . .
O5 C31 C32 117.5(7) . .
C37 C32 C33 119.7(7) . .
C37 C32 C31 120.7(7) . .
C33 C32 C31 119.6(8) . .
C34 C33 C32 120.2(10) . .
C34 C33 H33A 119.9 . .
C32 C33 H33A 119.9 . .
C33 C34 C35 119.8(10) . .
C33 C34 H34A 120.1 . .
C35 C34 H34A 120.1 . .
C36 C35 C34 120.0(8) . .
C36 C35 C38 121.7(11) . .
C34 C35 C38 118.2(10) . .
C35 C36 C37 119.4(10) . .
C35 C36 H36A 120.3 . .
C37 C36 H36A 120.3 . .
C32 C37 C36 120.9(8) . .
C32 C37 H37A 119.6 . .
C36 C37 H37A 119.6 . .
N5 C38 C35 106.2(8) . .
N5 C38 H38A 110.5 . .
C35 C38 H38A 110.5 . .
N5 C38 H38B 110.5 . .
C35 C38 H38B 110.5 . .
H38A C38 H38B 108.7 . .
C42 C41 C46 120.0 . .
C42 C41 N6 130.4(8) . .
C46 C41 N6 109.2(8) . .
C43 C42 C41 120.0 . .
C43 C42 H42A 120.0 . .
C41 C42 H42A 120.0 . .
C42 C43 C44 120.0 . .
C42 C43 H43A 120.0 . .
C44 C43 H43A 120.0 . .
C45 C44 C43 120.0 . .
C45 C44 H44A 120.0 . .
C43 C44 H44A 120.0 . .
C44 C45 C46 120.0 . .
C44 C45 H45A 120.0 . .
C46 C45 H45A 120.0 . .
N5 C46 C45 133.8(8) . .
N5 C46 C41 106.2(8) . .
C45 C46 C41 120.0 . .
C9 N1 C15 105.1(9) . .
C9 N1 C8 128.5(11) . .
C15 N1 C8 126.2(9) . .
C9 N2 C10 104.5(10) . .
C24 N3 C25 106.9(6) . .
C24 N3 C23 125.4(7) . .
C25 N3 C23 127.6(5) . .
C24 N4 C30 105.1(5) . .
C24 N4 Eu2 125.9(4) . .
C30 N4 Eu2 127.4(4) . .
C1 O1 Eu2 98.2(4) . .
C1 O2 Eu2 130.6(4) . 2_646
C1 O2 Eu2 87.0(4) . .
Eu2 O2 Eu2 121.43(16) 2_646 .
C16 O3 Eu2 130.7(4) . 4_566
C16 O4 Eu2 157.9(4) . 3_657
C31 O5 Eu2 142.6(5) . .
C31 O6 Eu2 133.8(5) . 2_656
O4 Eu2 O6 83.60(17) 3_657 2_646
O4 Eu2 O5 138.17(17) 3_657 .
O6 Eu2 O5 136.20(19) 2_646 .
O4 Eu2 O3 144.42(18) 3_657 4_565
O6 Eu2 O3 74.53(18) 2_646 4_565
O5 Eu2 O3 72.95(18) . 4_565
O4 Eu2 O2 107.58(17) 3_657 2_656
O6 Eu2 O2 73.25(17) 2_646 2_656
O5 Eu2 O2 79.82(18) . 2_656
O3 Eu2 O2 92.75(16) 4_565 2_656
O4 Eu2 O1 87.60(18) 3_657 .
O6 Eu2 O1 131.22(17) 2_646 .
O5 Eu2 O1 74.6(2) . .
O3 Eu2 O1 86.24(17) 4_565 .
O2 Eu2 O1 153.55(17) 2_656 .
O4 Eu2 N4 71.51(18) 3_657 .
O6 Eu2 N4 131.20(17) 2_646 .
O5 Eu2 N4 70.91(18) . .
O3 Eu2 N4 143.38(19) 4_565 .
O2 Eu2 N4 75.33(17) 2_656 .
O1 Eu2 N4 89.84(17) . .
O4 Eu2 O2 78.72(15) 3_657 .
O6 Eu2 O2 80.05(16) 2_646 .
O5 Eu2 O2 114.59(16) . .
O3 Eu2 O2 70.20(15) 4_565 .
O2 Eu2 O2 151.46(3) 2_656 .
O1 Eu2 O2 51.18(15) . .
N4 Eu2 O2 131.74(16) . .
O4 Eu2 C1 87.00(19) 3_657 .
O6 Eu2 C1 106.26(19) 2_646 .
O5 Eu2 C1 91.4(2) . .
O3 Eu2 C1 73.06(18) 4_565 .
O2 Eu2 C1 165.10(17) 2_656 .
O1 Eu2 C1 25.18(16) . .
N4 Eu2 C1 113.33(19) . .
O2 Eu2 C1 26.74(16) . .
O4 Eu2 Eu2 55.57(12) 3_657 2_646
O6 Eu2 Eu2 65.14(14) 2_646 2_646
O5 Eu2 Eu2 141.70(13) . 2_646
O3 Eu2 Eu2 89.48(13) 4_565 2_646
O2 Eu2 Eu2 136.04(11) 2_656 2_646
O1 Eu2 Eu2 70.41(12) . 2_646
N4 Eu2 Eu2 123.24(14) . 2_646
O2 Eu2 Eu2 27.82(9) . 2_646
C1 Eu2 Eu2 50.50(15) . 2_646
O4 Eu2 Eu2 137.98(13) 3_657 2_656
O6 Eu2 Eu2 85.37(14) 2_646 2_656
O5 Eu2 Eu2 55.70(13) . 2_656
O3 Eu2 Eu2 68.49(13) 4_565 2_656
O2 Eu2 Eu2 30.75(10) 2_656 2_656
O1 Eu2 Eu2 128.56(13) . 2_656
N4 Eu2 Eu2 86.23(14) . 2_656
O2 Eu2 Eu2 138.49(9) . 2_656
C1 Eu2 Eu2 134.97(14) . 2_656
Eu2 Eu2 Eu2 147.403(17) 2_646 2_656
N6 C40 N5 115.1(12) . .
N6 C40 H40A 122.4 . .
N5 C40 H40A 122.4 . .
C40 N5 C46 107.5(10) . .
C40 N5 C38 129.2(11) . .
C46 N5 C38 122.7(11) . .
C40 N6 C41 101.6(10) . .

loop_
_geom_bond_atom_site_label_1
_geom_bond_atom_site_label_2
_geom_bond_distance
_geom_bond_site_symmetry_2
C1 O1 1.240(8) .
C1 O2 1.299(8) .
C1 C2 1.488(9) .
C1 Eu2 2.884(7) .
C2 C3 1.385(9) .
C2 C7 1.392(10) .
C3 C4 1.384(11) .
C3 H3A 0.9300 .
C4 C5 1.374(11) .
C4 H4A 0.9300 .
C5 C6 1.391(11) .
C5 C8 1.511(11) .
C6 C7 1.386(11) .
C6 H6A 0.9300 .
C7 H7A 0.9300 .
C8 N1 1.434(11) .
C8 H8A 0.9700 .
C8 H8B 0.9700 .
C9 N2 1.304(16) .
C9 N1 1.341(13) .
C9 H9A 0.9300 .
C10 N2 1.352(13) .
C10 C11 1.3900 .
C10 C15 1.3900 .
C11 C12 1.3900 .
C11 H11A 0.9300 .
C12 C13 1.3900 .
C12 H12A 0.9300 .
C13 C14 1.3900 .
C13 H13A 0.9300 .
C14 C15 1.3900 .
C14 H14A 0.9300 .
C15 N1 1.360(10) .
C16 O3 1.249(8) .
C16 O4 1.260(9) .
C16 C17 1.503(8) .
C17 C22 1.370(9) .
C17 C18 1.383(11) .
C18 C19 1.392(10) .
C18 H18A 0.9300 .
C19 C20 1.386(10) .
C19 H19A 0.9300 .
C20 C21 1.380(10) .
C20 C23 1.523(8) .
C21 C22 1.390(8) .
C21 H21A 0.9300 .
C22 H22A 0.9300 .
C23 N3 1.460(9) .
C23 H23A 0.9700 .
C23 H23B 0.9700 .
C24 N4 1.317(9) .
C24 N3 1.358(8) .
C24 H24A 0.9300 .
C25 N3 1.361(7) .
C25 C26 1.3900 .
C25 C30 1.3900 .
C26 C27 1.3900 .
C26 H26A 0.9300 .
C27 C28 1.3900 .
C27 H27A 0.9300 .
C28 C29 1.3900 .
C28 H28A 0.9300 .
C29 C30 1.3900 .
C29 H29A 0.9300 .
C30 N4 1.375(7) .
C31 O6 1.245(9) .
C31 O5 1.247(9) .
C31 C32 1.499(9) .
C32 C37 1.379(11) .
C32 C33 1.380(11) .
C33 C34 1.378(12) .
C33 H33A 0.9300 .
C34 C35 1.404(16) .
C34 H34A 0.9300 .
C35 C36 1.372(14) .
C35 C38 1.523(12) .
C36 C37 1.389(11) .
C36 H36A 0.9300 .
C37 H37A 0.9300 .
C38 N5 1.393(11) .
C38 H38A 0.9700 .
C38 H38B 0.9700 .
C41 C42 1.3900 .
C41 C46 1.3900 .
C41 N6 1.491(13) .
C42 C43 1.3900 .
C42 H42A 0.9300 .
C43 C44 1.3900 .
C43 H43A 0.9300 .
C44 C45 1.3900 .
C44 H44A 0.9300 .
C45 C46 1.3900 .
C45 H45A 0.9300 .
C46 N5 1.389(11) .
N4 Eu2 2.604(5) .
O1 Eu2 2.434(5) .
O2 Eu2 2.413(5) 2_646
O2 Eu2 2.644(5) .
O3 Eu2 2.378(4) 4_566
O4 Eu2 2.349(5) 3_657
O5 Eu2 2.351(5) .
O6 Eu2 2.348(4) 2_656
Eu2 O4 2.348(5) 3_657
Eu2 O6 2.348(4) 2_646
Eu2 O3 2.378(4) 4_565
Eu2 O2 2.413(5) 2_656
Eu2 Eu2 4.4120(9) 2_646
Eu2 Eu2 4.4120(9) 2_656
C40 N6 1.331(11) .
C40 N5 1.362(10) .
C40 H40A 0.9300 .
